data_4061490
loop_
_publ_author_name
'Tredget, Cara S.'
'Lawrence, Sally C.'
'Ward, Benjamin D.'
'Howe, Robert G.'
'Cowley, Andrew R.'
'Mountford, Philip'

_publ_section_title
;
A Family of Scandium and Yttrium Tris((trimethylsilyl)methyl) 
Complexes with Neutral N~3~ Donor Ligands
;
_journal_issue 13
_journal_name_full Organometallics
_journal_page_first 3136
_journal_page_last 3148
_journal_paper_doi 10.1021/om050209r
_journal_volume 24
_journal_year 2005
_chemical_formula_moiety ' C21 H54 N3 Sc Si3 '
_chemical_formula_sum 'C21 H54 N3 Sc Si3'
_chemical_formula_weight 477.89
_space_group_IT_number 14
_symmetry_cell_setting monoclinic
_symmetry_space_group_name_Hall '-P 2ybc'
_symmetry_space_group_name_H-M 'P 1 21/c 1'
_cell_angle_alpha 90
_cell_angle_beta 115.6548(5)
_cell_angle_gamma 90
_cell_formula_units_Z 8
_cell_length_a 19.2407(2)
_cell_length_b 18.5432(2)
_cell_length_c 18.6490(2)
_cell_measurement_temperature 150
_cell_volume 5997.74(11)
_diffrn_ambient_temperature 150
_exptl_crystal_density_diffrn 1.058
_cod_depositor_comments
;
The following automatic conversions were performed:
'_symmetry_cell_setting' value 'Monoclinic' changed to 'monoclinic'
according to '/home/saulius/struct/CIF-dictionaries/cif_core.dic'
dictionary named 'cif_core.dic' version 2.4.1 from 2010-06-29.

Automatic conversion script
Id: cif_fix_enum 1527 2010-12-29 10:47:43Z saulius 
;
_cod_original_sg_symbol_H-M 'P 21/c'
_cod_database_code 4061490

loop_
_symmetry_equiv_pos_as_xyz
x,y,z
-x,-y,-z
-x,y+1/2,-z+1/2
x,-y+1/2,z+1/2

loop_
_atom_site_label
_atom_site_type_symbol
_atom_site_fract_x
_atom_site_fract_y
_atom_site_fract_z
_atom_site_U_iso_or_equiv
_atom_site_occupancy
_atom_site_adp_type
Sc1 Sc 0.692999(17) 0.406466(16) 0.447360(17) 0.0217 1.0000 Uani
N1 N 0.72441(9) 0.44271(8) 0.58538(9) 0.0310 1.0000 Uani
C1 C 0.77589(12) 0.50692(11) 0.61099(11) 0.0378 1.0000 Uani
C2 C 0.78052(11) 0.54526(10) 0.54125(12) 0.0355 1.0000 Uani
N2 N 0.79837(8) 0.49518(8) 0.48968(8) 0.0276 1.0000 Uani
C3 C 0.87683(10) 0.46356(11) 0.53267(12) 0.0374 1.0000 Uani
C4 C 0.87657(10) 0.38254(11) 0.52275(12) 0.0375 1.0000 Uani
N3 N 0.81474(8) 0.34729(8) 0.53776(9) 0.0308 1.0000 Uani
C5 C 0.83130(12) 0.35302(11) 0.62341(11) 0.0411 1.0000 Uani
C6 C 0.76251(13) 0.37860(11) 0.63488(11) 0.0398 1.0000 Uani
C7 C 0.65367(12) 0.45768(12) 0.59499(12) 0.0413 1.0000 Uani
C8 C 0.79439(10) 0.53623(10) 0.41974(11) 0.0327 1.0000 Uani
C9 C 0.81079(11) 0.27039(10) 0.51468(12) 0.0384 1.0000 Uani
C10 C 0.71372(10) 0.37569(9) 0.33934(10) 0.0269 1.0000 Uani
Si1 Si 0.66605(3) 0.30868(2) 0.26042(3) 0.0258 1.0000 Uani
C11 C 0.68142(17) 0.32582(14) 0.16881(14) 0.0573 1.0000 Uani
C12 C 0.70220(12) 0.21492(10) 0.29413(13) 0.0395 1.0000 Uani
C13 C 0.55872(11) 0.30703(12) 0.22555(13) 0.0445 1.0000 Uani
C14 C 0.61895(10) 0.31214(9) 0.45468(10) 0.0271 1.0000 Uani
Si2 Si 0.51645(3) 0.29904(3) 0.43343(3) 0.0288 1.0000 Uani
C15 C 0.48963(17) 0.20116(15) 0.4184(2) 0.0784 1.0000 Uani
C16 C 0.49345(16) 0.3280(2) 0.51686(18) 0.0729 1.0000 Uani
C17 C 0.44408(13) 0.34613(19) 0.34342(17) 0.0693 1.0000 Uani
C18 C 0.60089(11) 0.49137(10) 0.39255(12) 0.0322 1.0000 Uani
Si3 Si 0.56754(3) 0.56018(2) 0.31411(3) 0.0261 1.0000 Uani
C19 C 0.46038(11) 0.57598(11) 0.27408(12) 0.0384 1.0000 Uani
C20 C 0.61315(12) 0.65114(10) 0.34879(13) 0.0387 1.0000 Uani
C21 C 0.58474(13) 0.53280(11) 0.22626(11) 0.0402 1.0000 Uani
Sc2 Sc 0.204412(16) 0.074271(16) 0.447175(17) 0.0210 1.0000 Uani
N4 N 0.22400(8) -0.03217(8) 0.53193(8) 0.0273 1.0000 Uani
C22 C 0.25390(11) -0.01498(10) 0.61821(10) 0.0328 1.0000 Uani
C23 C 0.24410(10) 0.06432(10) 0.63088(10) 0.0318 1.0000 Uani
N5 N 0.27592(8) 0.11102(8) 0.58743(8) 0.0264 1.0000 Uani
C24 C 0.36129(10) 0.10190(10) 0.61897(10) 0.0313 1.0000 Uani
C25 C 0.38566(9) 0.09213(10) 0.55234(10) 0.0313 1.0000 Uani
N6 N 0.33938(8) 0.03604(8) 0.49422(8) 0.0257 1.0000 Uani
C26 C 0.35362(11) -0.03699(10) 0.53170(11) 0.0326 1.0000 Uani
C27 C 0.27937(11) -0.07687(9) 0.51541(10) 0.0321 1.0000 Uani
C28 C 0.15044(11) -0.07177(10) 0.50553(11) 0.0350 1.0000 Uani
C29 C 0.25887(11) 0.18689(10) 0.59822(11) 0.0338 1.0000 Uani
C30 C 0.36180(10) 0.03679(10) 0.42739(10) 0.0314 1.0000 Uani
C31 C 0.22874(10) 0.18053(9) 0.40086(10) 0.0265 1.0000 Uani
Si4 Si 0.18430(3) 0.20980(2) 0.29641(3) 0.0269 1.0000 Uani
C32 C 0.19159(14) 0.31057(10) 0.28727(12) 0.0422 1.0000 Uani
C33 C 0.23353(13) 0.16752(11) 0.23912(12) 0.0420 1.0000 Uani
C34 C 0.07848(12) 0.18775(11) 0.24262(12) 0.0406 1.0000 Uani
C35 C 0.16673(10) 0.00203(9) 0.33675(10) 0.0267 1.0000 Uani
Si5 Si 0.08129(3) -0.05012(2) 0.27104(3) 0.0267 1.0000 Uani
C36 C 0.06638(12) -0.04677(12) 0.16434(11) 0.0401 1.0000 Uani
C37 C 0.08972(13) -0.14870(11) 0.29736(13) 0.0445 1.0000 Uani
C38 C -0.01183(10) -0.01943(12) 0.27126(12) 0.0393 1.0000 Uani
C39 C 0.08787(10) 0.10626(10) 0.43860(11) 0.0305 1.0000 Uani
Si6 Si 0.03426(3) 0.18335(3) 0.45131(3) 0.0317 1.0000 Uani
C40 C -0.06811(12) 0.18639(14) 0.37180(14) 0.0494 1.0000 Uani
C41 C 0.02998(13) 0.17730(16) 0.54981(14) 0.0541 1.0000 Uani
C42 C 0.07453(13) 0.27517(12) 0.44653(15) 0.0500 1.0000 Uani
H101 H 0.7007(15) 0.4244(14) 0.3151(15) 0.051(7) 1.0000 Uiso
H102 H 0.7665(15) 0.3687(14) 0.3538(15) 0.052(7) 1.0000 Uiso
H141 H 0.6490(15) 0.2859(14) 0.5055(16) 0.052(7) 1.0000 Uiso
H142 H 0.6261(13) 0.2839(12) 0.4141(14) 0.039(6) 1.0000 Uiso
H181 H 0.5896(19) 0.5103(19) 0.434(2) 0.087(10) 1.0000 Uiso
H182 H 0.5658(19) 0.4506(18) 0.3712(19) 0.079(9) 1.0000 Uiso
H311 H 0.2112(14) 0.2120(13) 0.4288(15) 0.047(6) 1.0000 Uiso
H312 H 0.2823(16) 0.1914(14) 0.4212(15) 0.053(7) 1.0000 Uiso
H351 H 0.2110(15) -0.0290(14) 0.3407(15) 0.054(7) 1.0000 Uiso
H352 H 0.1695(14) 0.0436(14) 0.3075(15) 0.051(7) 1.0000 Uiso
H391 H 0.0667(14) 0.0667(14) 0.4525(15) 0.047(6) 1.0000 Uiso
H392 H 0.0687(16) 0.1005(14) 0.3815(17) 0.056(7) 1.0000 Uiso
H11 H 0.7556 0.5414 0.6386 0.0449 1.0000 Uiso
H12 H 0.8288 0.4909 0.6487 0.0449 1.0000 Uiso
H21 H 0.8219 0.5828 0.5623 0.0430 1.0000 Uiso
H22 H 0.7298 0.5690 0.5087 0.0430 1.0000 Uiso
H31 H 0.8967 0.4750 0.5906 0.0421 1.0000 Uiso
H32 H 0.9116 0.4855 0.5114 0.0421 1.0000 Uiso
H41 H 0.9276 0.3629 0.5611 0.0417 1.0000 Uiso
H42 H 0.8683 0.3714 0.4672 0.0417 1.0000 Uiso
H51 H 0.8746 0.3879 0.6499 0.0435 1.0000 Uiso
H52 H 0.8470 0.3045 0.6487 0.0435 1.0000 Uiso
H61 H 0.7799 0.3915 0.6921 0.0455 1.0000 Uiso
H62 H 0.7241 0.3385 0.6204 0.0455 1.0000 Uiso
H71 H 0.6190 0.4146 0.5778 0.0527 1.0000 Uiso
H72 H 0.6675 0.4684 0.6521 0.0527 1.0000 Uiso
H73 H 0.6265 0.5002 0.5616 0.0527 1.0000 Uiso
H81 H 0.8063 0.5034 0.3840 0.0395 1.0000 Uiso
H82 H 0.8328 0.5764 0.4380 0.0395 1.0000 Uiso
H83 H 0.7414 0.5566 0.3900 0.0395 1.0000 Uiso
H91 H 0.7694 0.2457 0.5244 0.0419 1.0000 Uiso
H92 H 0.8615 0.2467 0.5471 0.0419 1.0000 Uiso
H93 H 0.7988 0.2669 0.4570 0.0419 1.0000 Uiso
H111 H 0.6543 0.2879 0.1282 0.0737 1.0000 Uiso
H112 H 0.6603 0.3743 0.1465 0.0737 1.0000 Uiso
H113 H 0.7378 0.3244 0.1831 0.0737 1.0000 Uiso
H121 H 0.6750 0.1802 0.2497 0.0443 1.0000 Uiso
H122 H 0.7589 0.2128 0.3100 0.0443 1.0000 Uiso
H123 H 0.6920 0.2018 0.3407 0.0443 1.0000 Uiso
H131 H 0.5354 0.2699 0.1828 0.0489 1.0000 Uiso
H132 H 0.5368 0.3555 0.2040 0.0489 1.0000 Uiso
H133 H 0.5467 0.2948 0.2712 0.0489 1.0000 Uiso
H151 H 0.4341 0.1955 0.4070 0.0939 1.0000 Uiso
H152 H 0.5225 0.1736 0.4675 0.0939 1.0000 Uiso
H153 H 0.4980 0.1822 0.3725 0.0939 1.0000 Uiso
H161 H 0.4375 0.3196 0.5017 0.0930 1.0000 Uiso
H162 H 0.5054 0.3805 0.5278 0.0930 1.0000 Uiso
H163 H 0.5252 0.2994 0.5656 0.0930 1.0000 Uiso
H171 H 0.3910 0.3354 0.3376 0.0792 1.0000 Uiso
H172 H 0.4534 0.3993 0.3494 0.0792 1.0000 Uiso
H173 H 0.4492 0.3288 0.2951 0.0792 1.0000 Uiso
H191 H 0.4442 0.6137 0.2316 0.0435 1.0000 Uiso
H192 H 0.4479 0.5926 0.3182 0.0435 1.0000 Uiso
H193 H 0.4323 0.5300 0.2513 0.0435 1.0000 Uiso
H201 H 0.5926 0.6860 0.3034 0.0482 1.0000 Uiso
H202 H 0.6008 0.6688 0.3926 0.0482 1.0000 Uiso
H203 H 0.6703 0.6470 0.3688 0.0482 1.0000 Uiso
H211 H 0.5658 0.5716 0.1850 0.0491 1.0000 Uiso
H212 H 0.6412 0.5252 0.2436 0.0491 1.0000 Uiso
H213 H 0.5564 0.4870 0.2033 0.0491 1.0000 Uiso
H221 H 0.2250 -0.0441 0.6415 0.0381 1.0000 Uiso
H222 H 0.3099 -0.0275 0.6455 0.0381 1.0000 Uiso
H231 H 0.2716 0.0753 0.6890 0.0384 1.0000 Uiso
H232 H 0.1879 0.0750 0.6115 0.0384 1.0000 Uiso
H241 H 0.3873 0.1457 0.6505 0.0344 1.0000 Uiso
H242 H 0.3774 0.0585 0.6542 0.0344 1.0000 Uiso
H251 H 0.4412 0.0776 0.5760 0.0353 1.0000 Uiso
H252 H 0.3791 0.1390 0.5237 0.0353 1.0000 Uiso
H261 H 0.3839 -0.0314 0.5905 0.0384 1.0000 Uiso
H262 H 0.3840 -0.0661 0.5101 0.0384 1.0000 Uiso
H271 H 0.2921 -0.1208 0.5499 0.0374 1.0000 Uiso
H272 H 0.2545 -0.0916 0.4582 0.0374 1.0000 Uiso
H281 H 0.1303 -0.0833 0.4476 0.0418 1.0000 Uiso
H282 H 0.1121 -0.0413 0.5145 0.0418 1.0000 Uiso
H283 H 0.1591 -0.1175 0.5366 0.0418 1.0000 Uiso
H291 H 0.2798 0.2193 0.5694 0.0389 1.0000 Uiso
H292 H 0.2834 0.1991 0.6562 0.0389 1.0000 Uiso
H293 H 0.2018 0.1937 0.5764 0.0389 1.0000 Uiso
H301 H 0.3315 -0.0005 0.3873 0.0386 1.0000 Uiso
H302 H 0.3509 0.0855 0.4018 0.0386 1.0000 Uiso
H303 H 0.4181 0.0259 0.4481 0.0386 1.0000 Uiso
H321 H 0.1669 0.3245 0.2298 0.0500 1.0000 Uiso
H322 H 0.1646 0.3355 0.3157 0.0500 1.0000 Uiso
H323 H 0.2471 0.3251 0.3115 0.0500 1.0000 Uiso
H331 H 0.2082 0.1844 0.1826 0.0540 1.0000 Uiso
H332 H 0.2295 0.1138 0.2407 0.0540 1.0000 Uiso
H333 H 0.2891 0.1819 0.2635 0.0540 1.0000 Uiso
H341 H 0.0580 0.2050 0.1864 0.0448 1.0000 Uiso
H342 H 0.0501 0.2121 0.2698 0.0448 1.0000 Uiso
H343 H 0.0712 0.1344 0.2431 0.0448 1.0000 Uiso
H361 H 0.0197 -0.0756 0.1305 0.0450 1.0000 Uiso
H362 H 0.0590 0.0044 0.1456 0.0450 1.0000 Uiso
H363 H 0.1126 -0.0674 0.1603 0.0450 1.0000 Uiso
H371 H 0.0421 -0.1745 0.2601 0.0481 1.0000 Uiso
H372 H 0.0960 -0.1545 0.3531 0.0481 1.0000 Uiso
H373 H 0.1356 -0.1696 0.2928 0.0481 1.0000 Uiso
H381 H -0.0551 -0.0504 0.2343 0.0435 1.0000 Uiso
H382 H -0.0081 -0.0235 0.3263 0.0435 1.0000 Uiso
H383 H -0.0219 0.0319 0.2533 0.0435 1.0000 Uiso
H401 H -0.0951 0.2290 0.3809 0.0573 1.0000 Uiso
H402 H -0.0955 0.1412 0.3739 0.0573 1.0000 Uiso
H403 H -0.0680 0.1906 0.3184 0.0573 1.0000 Uiso
H411 H 0.0007 0.2195 0.5561 0.0666 1.0000 Uiso
H412 H 0.0034 0.1316 0.5522 0.0666 1.0000 Uiso
H413 H 0.0835 0.1776 0.5936 0.0666 1.0000 Uiso
H421 H 0.0416 0.3133 0.4540 0.0582 1.0000 Uiso
H422 H 0.1283 0.2792 0.4895 0.0582 1.0000 Uiso
H423 H 0.0751 0.2816 0.3935 0.0582 1.0000 Uiso

loop_
_atom_site_aniso_label
_atom_site_aniso_U_11
_atom_site_aniso_U_22
_atom_site_aniso_U_33
_atom_site_aniso_U_23
_atom_site_aniso_U_13
_atom_site_aniso_U_12
Sc1 0.02208(14) 0.02089(14) 0.01966(13) -0.00011(11) 0.00671(11) -0.00248(11)
N1 0.0366(8) 0.0297(7) 0.0259(7) -0.0038(6) 0.0128(6) -0.0088(6)
C1 0.0467(11) 0.0340(10) 0.0316(9) -0.0121(7) 0.0160(8) -0.0153(8)
C2 0.0418(10) 0.0266(9) 0.0390(10) -0.0075(7) 0.0184(8) -0.0112(7)
N2 0.0272(7) 0.0250(7) 0.0278(7) -0.0007(5) 0.0091(6) -0.0048(5)
C3 0.0246(8) 0.0414(10) 0.0393(10) 0.0018(8) 0.0072(7) -0.0059(7)
C4 0.0229(8) 0.0403(10) 0.0411(10) 0.0017(8) 0.0062(7) 0.0029(7)
N3 0.0298(7) 0.0264(7) 0.0276(7) 0.0017(6) 0.0043(6) 0.0002(6)
C5 0.0458(11) 0.0371(10) 0.0260(9) 0.0044(7) 0.0020(8) -0.0009(8)
C6 0.0523(12) 0.0393(10) 0.0222(8) 0.0024(7) 0.0109(8) -0.0093(9)
C7 0.0480(11) 0.0465(11) 0.0373(10) -0.0113(9) 0.0258(9) -0.0122(9)
C8 0.0337(9) 0.0306(9) 0.0344(9) 0.0041(7) 0.0153(7) -0.0052(7)
C9 0.0367(10) 0.0270(9) 0.0411(10) 0.0025(8) 0.0073(8) 0.0068(7)
C10 0.0279(8) 0.0254(8) 0.0274(8) -0.0009(6) 0.0120(7) -0.0008(7)
Si1 0.0266(2) 0.0254(2) 0.0246(2) -0.00207(17) 0.01044(18) -0.00264(17)
C11 0.0848(18) 0.0583(14) 0.0412(12) -0.0130(10) 0.0388(12) -0.0270(13)
C12 0.0366(10) 0.0280(9) 0.0463(11) -0.0046(8) 0.0108(8) 0.0039(8)
C13 0.0286(9) 0.0518(12) 0.0419(11) -0.0096(9) 0.0048(8) 0.0007(8)
C14 0.0295(8) 0.0264(8) 0.0234(7) 0.0006(6) 0.0096(7) -0.0039(6)
Si2 0.0286(2) 0.0312(2) 0.0276(2) -0.00273(18) 0.01321(19) -0.00738(18)
C15 0.0536(15) 0.0439(14) 0.137(3) -0.0175(16) 0.0407(18) -0.0227(12)
C16 0.0528(14) 0.117(3) 0.0629(16) -0.0345(17) 0.0378(13) -0.0263(16)
C17 0.0284(10) 0.110(2) 0.0598(15) 0.0338(16) 0.0097(10) -0.0030(12)
C18 0.0298(9) 0.0313(9) 0.0371(9) 0.0077(7) 0.0159(7) 0.0029(7)
Si3 0.0279(2) 0.0234(2) 0.0263(2) 0.00083(17) 0.01111(18) 0.00293(17)
C19 0.0315(9) 0.0429(11) 0.0343(9) -0.0023(8) 0.0080(7) 0.0048(8)
C20 0.0388(10) 0.0271(9) 0.0545(12) -0.0008(8) 0.0242(9) 0.0001(7)
C21 0.0521(11) 0.0389(10) 0.0316(9) 0.0048(8) 0.0199(9) 0.0126(9)
Sc2 0.02058(14) 0.02010(14) 0.01993(13) 0.00031(10) 0.00652(11) -0.00082(10)
N4 0.0303(7) 0.0249(7) 0.0248(7) 0.0017(5) 0.0099(6) -0.0012(6)
C22 0.0393(9) 0.0322(9) 0.0237(8) 0.0034(7) 0.0105(7) -0.0021(7)
C23 0.0338(9) 0.0387(10) 0.0236(8) -0.0013(7) 0.0129(7) -0.0031(7)
N5 0.0256(7) 0.0266(7) 0.0237(6) -0.0033(5) 0.0076(5) -0.0024(5)
C24 0.0236(8) 0.0379(9) 0.0246(8) -0.0029(7) 0.0030(6) -0.0032(7)
C25 0.0203(7) 0.0391(10) 0.0288(8) -0.0028(7) 0.0055(6) -0.0037(7)
N6 0.0237(6) 0.0271(7) 0.0246(6) -0.0005(5) 0.0090(5) 0.0008(5)
C26 0.0337(9) 0.0307(9) 0.0316(9) 0.0054(7) 0.0126(7) 0.0093(7)
C27 0.0397(9) 0.0233(8) 0.0304(9) 0.0031(7) 0.0124(7) 0.0034(7)
C28 0.0416(10) 0.0297(9) 0.0333(9) 0.0022(7) 0.0157(8) -0.0089(8)
C29 0.0371(9) 0.0290(9) 0.0313(9) -0.0090(7) 0.0109(7) -0.0035(7)
C30 0.0274(8) 0.0392(10) 0.0298(8) -0.0024(7) 0.0145(7) 0.0004(7)
C31 0.0284(8) 0.0229(8) 0.0281(8) -0.0003(6) 0.0121(7) -0.0034(6)
Si4 0.0339(2) 0.0216(2) 0.0256(2) 0.00136(17) 0.01317(19) -0.00058(18)
C32 0.0597(13) 0.0264(9) 0.0390(10) 0.0023(8) 0.0198(10) -0.0028(8)
C33 0.0595(13) 0.0371(10) 0.0384(10) -0.0015(8) 0.0297(10) -0.0007(9)
C34 0.0369(10) 0.0396(10) 0.0355(10) 0.0071(8) 0.0064(8) 0.0020(8)
C35 0.0277(8) 0.0233(8) 0.0249(8) -0.0022(6) 0.0076(6) -0.0014(6)
Si5 0.0257(2) 0.0243(2) 0.0238(2) -0.00038(17) 0.00459(17) -0.00263(17)
C36 0.0393(10) 0.0457(11) 0.0275(9) -0.0048(8) 0.0071(8) -0.0064(8)
C37 0.0510(12) 0.0266(9) 0.0426(11) -0.0011(8) 0.0078(9) -0.0062(8)
C38 0.0255(8) 0.0453(11) 0.0379(10) -0.0021(8) 0.0051(7) -0.0037(8)
C39 0.0268(8) 0.0298(9) 0.0354(9) -0.0019(7) 0.0140(7) -0.0027(7)
Si6 0.0250(2) 0.0373(3) 0.0324(2) -0.0007(2) 0.01189(19) 0.00521(19)
C40 0.0294(10) 0.0689(15) 0.0449(12) 0.0055(10) 0.0115(9) 0.0090(10)
C41 0.0395(11) 0.0868(18) 0.0403(11) -0.0120(11) 0.0211(10) 0.0032(11)
C42 0.0467(12) 0.0335(10) 0.0652(14) 0.0000(10) 0.0200(11) 0.0080(9)

loop_
_geom_bond_atom_site_label_1
_geom_bond_site_symmetry_1
_geom_bond_atom_site_label_2
_geom_bond_site_symmetry_2
_geom_bond_distance
_geom_bond_publ_flag
Sc1 . N1 . 2.4688(15) yes
Sc1 . N2 . 2.4604(14) yes
Sc1 . N3 . 2.4726(14) yes
Sc1 . C10 . 2.2887(17) yes
Sc1 . C14 . 2.2970(17) yes
Sc1 . C18 . 2.2574(18) yes
N1 . C1 . 1.489(2) yes
N1 . C6 . 1.489(3) yes
N1 . C7 . 1.474(3) yes
C1 . C2 . 1.518(3) yes
C1 . H11 . 1.000 no
C1 . H12 . 1.000 no
C2 . N2 . 1.480(2) yes
C2 . H21 . 1.000 no
C2 . H22 . 1.000 no
N2 . C3 . 1.489(2) yes
N2 . C8 . 1.483(2) yes
C3 . C4 . 1.513(3) yes
C3 . H31 . 1.000 no
C3 . H32 . 1.000 no
C4 . N3 . 1.486(2) yes
C4 . H41 . 1.000 no
C4 . H42 . 1.000 no
N3 . C5 . 1.491(2) yes
N3 . C9 . 1.482(2) yes
C5 . C6 . 1.506(3) yes
C5 . H51 . 1.000 no
C5 . H52 . 1.000 no
C6 . H61 . 1.000 no
C6 . H62 . 1.000 no
C7 . H71 . 1.000 no
C7 . H72 . 1.000 no
C7 . H73 . 1.000 no
C8 . H81 . 1.000 no
C8 . H82 . 1.000 no
C8 . H83 . 1.000 no
C9 . H91 . 1.000 no
C9 . H92 . 1.000 no
C9 . H93 . 1.000 no
C10 . Si1 . 1.8391(17) yes
C10 . H101 . 0.99(3) no
C10 . H102 . 0.94(3) no
Si1 . C11 . 1.883(2) yes
Si1 . C12 . 1.877(2) yes
Si1 . C13 . 1.878(2) yes
C11 . H111 . 1.000 no
C11 . H112 . 1.000 no
C11 . H113 . 1.000 no
C12 . H121 . 1.000 no
C12 . H122 . 1.000 no
C12 . H123 . 1.000 no
C13 . H131 . 1.000 no
C13 . H132 . 1.000 no
C13 . H133 . 1.000 no
C14 . Si2 . 1.8516(18) yes
C14 . H141 . 1.00(3) no
C14 . H142 . 0.98(2) no
Si2 . C15 . 1.874(3) yes
Si2 . C16 . 1.871(3) yes
Si2 . C17 . 1.870(3) yes
C15 . H151 . 1.000 no
C15 . H152 . 1.000 no
C15 . H153 . 1.000 no
C16 . H161 . 1.000 no
C16 . H162 . 1.000 no
C16 . H163 . 1.000 no
C17 . H171 . 1.000 no
C17 . H172 . 1.000 no
C17 . H173 . 1.000 no
C18 . Si3 . 1.8348(18) yes
C18 . H181 . 0.96(4) no
C18 . H182 . 0.98(3) no
Si3 . C19 . 1.887(2) yes
Si3 . C20 . 1.882(2) yes
Si3 . C21 . 1.876(2) yes
C19 . H191 . 1.000 no
C19 . H192 . 1.000 no
C19 . H193 . 1.000 no
C20 . H201 . 1.000 no
C20 . H202 . 1.000 no
C20 . H203 . 1.000 no
C21 . H211 . 1.000 no
C21 . H212 . 1.000 no
C21 . H213 . 1.000 no
Sc2 . N4 . 2.4537(14) yes
Sc2 . N5 . 2.4664(14) yes
Sc2 . N6 . 2.4583(14) yes
Sc2 . C31 . 2.2799(17) yes
Sc2 . C35 . 2.2952(16) yes
Sc2 . C39 . 2.2572(18) yes
N4 . C22 . 1.490(2) yes
N4 . C27 . 1.484(2) yes
N4 . C28 . 1.477(2) yes
C22 . C23 . 1.514(3) yes
C22 . H221 . 1.000 no
C22 . H222 . 1.000 no
C23 . N5 . 1.487(2) yes
C23 . H231 . 1.000 no
C23 . H232 . 1.000 no
N5 . C24 . 1.495(2) yes
N5 . C29 . 1.478(2) yes
C24 . C25 . 1.517(3) yes
C24 . H241 . 1.000 no
C24 . H242 . 1.000 no
C25 . N6 . 1.488(2) yes
C25 . H251 . 1.000 no
C25 . H252 . 1.000 no
N6 . C26 . 1.494(2) yes
N6 . C30 . 1.485(2) yes
C26 . C27 . 1.518(3) yes
C26 . H261 . 1.000 no
C26 . H262 . 1.000 no
C27 . H271 . 1.000 no
C27 . H272 . 1.000 no
C28 . H281 . 1.000 no
C28 . H282 . 1.000 no
C28 . H283 . 1.000 no
C29 . H291 . 1.000 no
C29 . H292 . 1.000 no
C29 . H293 . 1.000 no
C30 . H301 . 1.000 no
C30 . H302 . 1.000 no
C30 . H303 . 1.000 no
C31 . Si4 . 1.8379(18) yes
C31 . H311 . 0.94(3) no
C31 . H312 . 0.95(3) no
Si4 . C32 . 1.887(2) yes
Si4 . C33 . 1.879(2) yes
Si4 . C34 . 1.884(2) yes
C32 . H321 . 1.000 no
C32 . H322 . 1.000 no
C32 . H323 . 1.000 no
C33 . H331 . 1.000 no
C33 . H332 . 1.000 no
C33 . H333 . 1.000 no
C34 . H341 . 1.000 no
C34 . H342 . 1.000 no
C34 . H343 . 1.000 no
C35 . Si5 . 1.8425(17) yes
C35 . H351 . 1.00(3) no
C35 . H352 . 0.96(3) no
Si5 . C36 . 1.885(2) yes
Si5 . C37 . 1.881(2) yes
Si5 . C38 . 1.882(2) yes
C36 . H361 . 1.000 no
C36 . H362 . 1.000 no
C36 . H363 . 1.000 no
C37 . H371 . 1.000 no
C37 . H372 . 1.000 no
C37 . H373 . 1.000 no
C38 . H381 . 1.000 no
C38 . H382 . 1.000 no
C38 . H383 . 1.000 no
C39 . Si6 . 1.8371(19) yes
C39 . H391 . 0.93(3) no
C39 . H392 . 0.97(3) no
Si6 . C40 . 1.885(2) yes
Si6 . C41 . 1.877(2) yes
Si6 . C42 . 1.889(2) yes
C40 . H401 . 1.000 no
C40 . H402 . 1.000 no
C40 . H403 . 1.000 no
C41 . H411 . 1.000 no
C41 . H412 . 1.000 no
C41 . H413 . 1.000 no
C42 . H421 . 1.000 no
C42 . H422 . 1.000 no
C42 . H423 . 1.000 no
